data_4116808
loop_
_publ_author_name
'Andrew S. Weller'
'Maoyu Shang'
'Thomas P. Fehlner'

_publ_section_title
;
 Synthesis and Structure of the Metallaborane Cp*3(\m-H)W3B8H8 from the
 Thermolysis of Cp*H3WB4H8 (Cp* = \h5-C5Me5). A Close-Packed 11-Atom
 Boron-Rich Cluster
;
_journal_name_full 'Journal of the American Chemical Society'
_journal_page_first 8283
_journal_page_last 8284
_journal_paper_doi 10.1021/ja981101o
_journal_volume 120
_journal_year 1998
_chemical_formula_sum 'C30 H54 B8 W3'
_chemical_formula_weight 1052.76
_chemical_name_systematic
;

 (Me5CpW)3B8H9

;
_space_group_IT_number 36
_symmetry_cell_setting orthorhombic
_symmetry_space_group_name_Hall 'C 2c -2'
_symmetry_space_group_name_H-M 'C m c 21'
_atom_sites_solution_hydrogens geom
_atom_sites_solution_primary direct
_atom_sites_solution_secondary difmap
_audit_creation_method SHELXL
_cell_angle_alpha 90.00
_cell_angle_beta 90.00
_cell_angle_gamma 90.00
_cell_formula_units_Z 4
_cell_length_a 17.8507(13)
_cell_length_b 14.1146(12)
_cell_length_c 13.7229(12)
_cell_measurement_reflns_used 25
_cell_measurement_temperature 293(2)
_cell_measurement_theta_max 16
_cell_measurement_theta_min 15
_cell_volume 3457.6(5)
_computing_cell_refinement 'CAD4-ARGUS (Enraf-Nonius, 1994)'
_computing_data_collection 'CAD4-ARGUS (Enraf-Nonius, 1994)'
_computing_data_reduction
;

Chi90s (Boyle, 1996), Xcad4 (Harms, 1996), SHELXTL-V5 (Siemens, 1994)

;
_computing_molecular_graphics
;
ORTEP-III (Farrugia, Burnett, Johnson, 1996)
;
_computing_publication_material 'SHELXTL-V5 (Siemens, 1994)'
_computing_structure_refinement 'SHELXL-93 (Sheldrick, 1993)'
_computing_structure_solution 'SHELXS-86 (Sheldrick, 1990)'
_diffrn_ambient_temperature 293(2)
_diffrn_measurement_device 'Enraf-Nonius CAD4'
_diffrn_measurement_method \w/2\q
_diffrn_radiation_monochromator graphite
_diffrn_radiation_source 'fine-focus sealed tube'
_diffrn_radiation_type MoK\a
_diffrn_radiation_wavelength 0.71073
_diffrn_reflns_av_R_equivalents 0.0000
_diffrn_reflns_av_sigmaI/netI 0.0256
_diffrn_reflns_limit_h_max 21
_diffrn_reflns_limit_h_min 0
_diffrn_reflns_limit_k_max 16
_diffrn_reflns_limit_k_min 0
_diffrn_reflns_limit_l_max 16
_diffrn_reflns_limit_l_min -16
_diffrn_reflns_number 3155
_diffrn_reflns_theta_max 25.01
_diffrn_reflns_theta_min 2.28
_diffrn_standards_decay_% 0
_diffrn_standards_interval_count 200
_diffrn_standards_interval_time 120
_diffrn_standards_number 3
_exptl_absorpt_coefficient_mu 9.976
_exptl_absorpt_correction_T_max 1.0000
_exptl_absorpt_correction_T_min 0.4404
_exptl_absorpt_correction_type empirical
_exptl_crystal_colour orange
_exptl_crystal_density_diffrn 2.022
_exptl_crystal_description plate-like
_exptl_crystal_F_000 1984
_exptl_crystal_size_max 0.23
_exptl_crystal_size_mid 0.19
_exptl_crystal_size_min 0.08
_refine_diff_density_max 1.171
_refine_diff_density_min -1.619
_refine_diff_density_rms 0.150
_refine_ls_abs_structure_details 'Flack H D (1983), Acta Cryst. A39, 876-881'
_refine_ls_abs_structure_Flack 0.01(3)
_refine_ls_extinction_coef 0.00007(4)
_refine_ls_extinction_expression Fc^*^=kFc[1+0.001xFc^2^\l^3^/sin(2\q)]^-1/4^
_refine_ls_extinction_method SHELXL
_refine_ls_goodness_of_fit_all 1.061
_refine_ls_goodness_of_fit_obs 1.062
_refine_ls_hydrogen_treatment mixed
_refine_ls_matrix_type full
_refine_ls_number_parameters 220
_refine_ls_number_reflns 3154
_refine_ls_number_restraints 10
_refine_ls_restrained_S_all 1.127
_refine_ls_restrained_S_obs 1.060
_refine_ls_R_factor_all 0.0363
_refine_ls_R_factor_obs 0.0349
_refine_ls_shift/esd_max 0.004
_refine_ls_shift/esd_mean 0.000
_refine_ls_structure_factor_coef Fsqd
_refine_ls_weighting_details 'w=1/[\s^2^(Fo^2^)+(0.0745P)^2^+7.4516P] where P=(Fo^2^+2Fc^2^)/3'
_refine_ls_weighting_scheme calc
_refine_ls_wR_factor_all 0.1000
_refine_ls_wR_factor_obs 0.0929
_reflns_number_observed 3076
_reflns_number_total 3155
_reflns_observed_criterion >2sigma(I)
_cod_data_source_file ja981101o.cif
_cod_data_source_block fe9803
_cod_depositor_comments
;
The following automatic conversions were performed:

'_refine_ls_weighting_scheme' value 'calc
w=1/[\s^2^(Fo^2^)+(0.0745P)^2^+7.4516P] where P=(Fo^2^+2Fc^2^)/3' was
changed to 'calc'. New tag '_refine_ls_weighting_details' was
created. The value of the new tag was set to
'w=1/[\s^2^(Fo^2^)+(0.0745P)^2^+7.4516P] where P=(Fo^2^+2Fc^2^)/3'.

Automatic conversion script
Id: cif_fix_values 3143 2015-03-26 13:38:13Z robertas 
;
_cod_database_code 4116808

loop_
_symmetry_equiv_pos_as_xyz
'x, y, z'
'-x, -y, z+1/2'
'x, -y, z+1/2'
'-x, y, z'
'x+1/2, y+1/2, z'
'-x+1/2, -y+1/2, z+1/2'
'x+1/2, -y+1/2, z+1/2'
'-x+1/2, y+1/2, z'

loop_
_atom_site_aniso_label
_atom_site_aniso_U_11
_atom_site_aniso_U_22
_atom_site_aniso_U_33
_atom_site_aniso_U_23
_atom_site_aniso_U_13
_atom_site_aniso_U_12
W1 0.0246(2) 0.0225(2) 0.0284(2) 0.0023(2) -0.0016(2) 0.00164(12)
C1 0.031(5) 0.046(6) 0.057(6) -0.001(7) -0.005(6) 0.013(4)
C2 0.027(5) 0.043(5) 0.042(6) 0.008(5) -0.003(5) 0.009(4)
C3 0.033(5) 0.049(6) 0.035(6) 0.001(5) -0.007(4) 0.000(5)
C4 0.038(6) 0.063(8) 0.035(5) 0.010(5) -0.005(5) 0.014(5)
C5 0.032(5) 0.038(6) 0.072(8) 0.026(6) -0.008(5) 0.008(5)
C6 0.072(10) 0.057(10) 0.125(15) -0.043(10) -0.021(10) 0.024(8)
C7 0.030(6) 0.071(9) 0.064(8) 0.004(7) 0.013(6) 0.000(6)
C8 0.050(7) 0.057(7) 0.068(8) -0.011(8) -0.024(8) 0.001(6)
C9 0.067(10) 0.109(15) 0.046(8) 0.019(8) 0.008(8) 0.021(10)
C10 0.061(8) 0.058(11) 0.166(21) 0.055(12) -0.009(11) 0.005(8)
W2 0.0248(3) 0.0242(3) 0.0277(3) 0.0049(2) 0.000 0.000
C11 0.079(14) 0.070(13) 0.022(7) 0.008(8) 0.000 0.000
C12 0.046(6) 0.041(7) 0.047(7) 0.013(5) 0.011(5) -0.007(5)
C13 0.041(6) 0.034(6) 0.056(7) 0.019(5) -0.006(5) -0.003(5)
C14 0.145(28) 0.061(16) 0.044(11) 0.007(11) 0.000 0.000
C15 0.061(9) 0.081(11) 0.088(11) 0.031(9) 0.038(8) 0.013(8)
C16 0.066(8) 0.038(7) 0.106(13) 0.023(9) -0.010(10) -0.024(6)
B1 0.048(9) 0.023(7) 0.034(7) -0.002(7) 0.000 0.000
B2 0.030(5) 0.051(7) 0.036(6) 0.004(6) 0.004(5) 0.027(5)
B3 0.019(5) 0.033(6) 0.054(7) 0.004(5) -0.002(5) -0.007(5)
B4 0.035(6) 0.030(5) 0.036(5) -0.009(6) -0.005(6) -0.010(4)
B5 0.043(10) 0.026(9) 0.030(9) -0.004(7) 0.000 0.000

loop_
_atom_site_label
_atom_site_type_symbol
_atom_site_fract_x
_atom_site_fract_y
_atom_site_fract_z
_atom_site_U_iso_or_equiv
_atom_site_thermal_displace_type
_atom_site_occupancy
_atom_site_calc_flag
_atom_site_refinement_flags
W1 W 0.92155(2) 0.79662(2) 0.55364(4) 0.02515(14) Uani 1 d .
H1 H 1.0000 0.8485(106) 0.5548(129) 0.030 Uiso 1 d S
C1 C 0.8221(6) 0.9051(8) 0.5541(11) 0.045(2) Uani 1 d .
C2 C 0.7891(6) 0.8187(8) 0.5425(9) 0.037(2) Uani 1 d .
C3 C 0.8142(6) 0.7779(10) 0.4529(8) 0.039(2) Uani 1 d .
C4 C 0.8619(6) 0.8419(9) 0.4084(9) 0.046(3) Uani 1 d .
C5 C 0.8679(6) 0.9232(8) 0.4701(10) 0.047(3) Uani 1 d .
C6 C 0.8067(9) 0.9750(12) 0.6359(15) 0.085(6) Uani 1 d .
H6A H 0.7605(9) 1.0075(12) 0.6234(15) 0.128 Uiso 1 calc R
H6B H 0.8468(9) 1.0202(12) 0.6394(15) 0.128 Uiso 1 calc R
H6C H 0.8031(9) 0.9415(12) 0.6966(15) 0.128 Uiso 1 calc R
C7 C 0.7279(7) 0.7743(12) 0.6044(11) 0.055(3) Uani 1 d .
H7A H 0.7170(7) 0.7119(12) 0.5805(11) 0.083 Uiso 1 calc R
H7B H 0.6835(7) 0.8126(12) 0.6011(11) 0.083 Uiso 1 calc R
H7C H 0.7445(7) 0.7703(12) 0.6709(11) 0.083 Uiso 1 calc R
C8 C 0.7903(8) 0.6842(10) 0.4098(12) 0.058(3) Uani 1 d .
H8A H 0.7552(8) 0.6539(10) 0.4528(12) 0.087 Uiso 1 calc R
H8B H 0.8334(8) 0.6443(10) 0.4017(12) 0.087 Uiso 1 calc R
H8C H 0.7670(8) 0.6948(10) 0.3477(12) 0.087 Uiso 1 calc R
C9 C 0.8936(10) 0.8360(15) 0.3056(11) 0.074(5) Uani 1 d .
H9A H 0.9423(10) 0.8650(15) 0.3041(11) 0.111 Uiso 1 calc R
H9B H 0.8609(10) 0.8685(15) 0.2613(11) 0.111 Uiso 1 calc R
H9C H 0.8978(10) 0.7708(15) 0.2866(11) 0.111 Uiso 1 calc R
C10 C 0.9015(10) 1.0192(12) 0.4452(18) 0.095(7) Uani 1 d .
H10A H 0.9205(10) 1.0483(12) 0.5035(18) 0.143 Uiso 1 calc R
H10B H 0.8636(10) 1.0590(12) 0.4171(18) 0.143 Uiso 1 calc R
H10C H 0.9417(10) 1.0109(12) 0.3995(18) 0.143 Uiso 1 calc R
W2 W 1.0000 0.66832(4) 0.70157(5) 0.0256(2) Uani 1 d S
C11 C 1.0000 0.6393(17) 0.8701(12) 0.057(5) Uani 1 d S
C12 C 0.9351(7) 0.5917(10) 0.8308(9) 0.045(3) Uani 1 d .
C13 C 0.9598(6) 0.5222(8) 0.7634(9) 0.044(3) Uani 1 d .
C14 C 1.0000 0.7146(20) 0.9485(18) 0.083(9) Uani 1 d SD
H14A H 1.0000 0.6608(140) 0.9923(189) 0.125 Uiso 1 d SD
H14B H 0.9522(59) 0.7461(115) 0.9540(153) 0.125 Uiso 1 d D
C15 C 0.8565(8) 0.6026(13) 0.8639(13) 0.077(5) Uani 1 d .
H15A H 0.8450(8) 0.6687(13) 0.8705(13) 0.115 Uiso 1 calc R
H15B H 0.8503(8) 0.5718(13) 0.9257(13) 0.115 Uiso 1 calc R
H15C H 0.8235(8) 0.5744(13) 0.8170(13) 0.115 Uiso 1 calc R
C16 C 0.9133(8) 0.4486(10) 0.7100(15) 0.070(5) Uani 1 d .
H16A H 0.9280(8) 0.3864(10) 0.7308(15) 0.105 Uiso 1 calc R
H16B H 0.9212(8) 0.4547(10) 0.6411(15) 0.105 Uiso 1 calc R
H16C H 0.8612(8) 0.4583(10) 0.7245(15) 0.105 Uiso 1 calc R
B1 B 1.0000 0.8286(11) 0.7029(16) 0.035(3) Uani 1 d SD
H11 H 1.0000 0.8778(81) 0.7666(76) 0.014(31) Uiso 1 d SD
B2 B 0.9120(7) 0.7803(11) 0.7099(11) 0.039(3) Uani 1 d D
H21 H 0.8622(83) 0.7979(137) 0.7534(150) 0.113(75) Uiso 1 d D
B3 B 0.8857(6) 0.6795(9) 0.6326(10) 0.035(3) Uani 1 d D
H31 H 0.8448(64) 0.6220(77) 0.6432(96) 0.056(38) Uiso 1 d D
B4 B 0.9499(6) 0.6356(8) 0.5477(10) 0.034(2) Uani 1 d D
H41 H 0.9240(48) 0.5723(61) 0.5153(73) 0.020(28) Uiso 1 d D
B5 B 1.0000 0.7091(12) 0.4653(13) 0.033(4) Uani 1 d SD
H51 H 1.0000 0.6693(120) 0.3958(61) 0.198(211) Uiso 1 d SD

loop_
_atom_type_symbol
_atom_type_description
_atom_type_scat_dispersion_real
_atom_type_scat_dispersion_imag
_atom_type_scat_source
C C 0.0033 0.0016 'International Tables Vol C Tables 4.2.6.8 and 6.1.1.4'
H H 0.0000 0.0000 'International Tables Vol C Tables 4.2.6.8 and 6.1.1.4'
B B 0.0013 0.0007 'International Tables Vol C Tables 4.2.6.8 and 6.1.1.4'
W W -0.8490 6.8722 'International Tables Vol C Tables 4.2.6.8 and 6.1.1.4'

loop_
_geom_angle_atom_site_label_1
_geom_angle_atom_site_label_2
_geom_angle_atom_site_label_3
_geom_angle
_geom_angle_site_symmetry_1
_geom_angle_site_symmetry_3
B3 W1 B2 51.2(6) . .
B3 W1 B5 92.1(6) . .
B2 W1 B5 122.0(5) . .
B3 W1 C5 137.8(4) . .
B2 W1 C5 122.5(5) . .
B5 W1 C5 114.6(6) . .
B3 W1 B4 46.3(5) . .
B2 W1 B4 87.0(5) . .
B5 W1 B4 45.8(5) . .
C5 W1 B4 145.1(5) . .
B3 W1 C1 106.6(5) . .
B2 W1 C1 90.4(4) . .
B5 W1 C1 147.2(6) . .
C5 W1 C1 35.8(5) . .
B4 W1 C1 143.3(4) . .
B3 W1 C4 121.3(5) . .
B2 W1 C4 146.6(4) . .
B5 W1 C4 88.5(5) . .
C5 W1 C4 35.6(5) . .
B4 W1 C4 109.5(5) . .
C1 W1 C4 58.8(5) . .
B3 W1 C3 88.1(5) . .
B2 W1 C3 120.0(4) . .
B5 W1 C3 97.4(5) . .
C5 W1 C3 57.8(4) . .
B4 W1 C3 92.6(4) . .
C1 W1 C3 57.6(4) . .
C4 W1 C3 34.1(4) . .
B3 W1 C2 80.4(4) . .
B2 W1 C2 90.0(4) . .
B5 W1 C2 131.3(4) . .
C5 W1 C2 57.4(4) . .
B4 W1 C2 109.9(4) . .
C1 W1 C2 33.5(4) . .
C4 W1 C2 57.4(4) . .
C3 W1 C2 34.9(4) . .
B3 W1 B1 83.6(5) . .
B2 W1 B1 42.1(5) . .
B5 W1 B1 101.1(4) . .
C5 W1 B1 119.4(5) . .
B4 W1 B1 94.7(5) . .
C1 W1 B1 107.5(4) . .
C4 W1 B1 153.2(5) . .
C3 W1 B1 160.0(4) . .
C2 W1 B1 125.3(4) . .
B3 W1 W1 107.9(3) . 4_755
B2 W1 W1 94.5(3) . 4_755
B5 W1 W1 51.0(3) . 4_755
C5 W1 W1 114.3(3) . 4_755
B4 W1 W1 77.5(3) . 4_755
C1 W1 W1 139.2(3) . 4_755
C4 W1 W1 117.0(3) . 4_755
C3 W1 W1 143.7(3) . 4_755
C2 W1 W1 171.6(3) . 4_755
B1 W1 W1 56.3(3) . 4_755
B3 W1 W2 47.4(3) . .
B2 W1 W2 46.8(3) . .
B5 W1 W2 75.2(5) . .
C5 W1 W2 165.7(3) . .
B4 W1 W2 49.2(3) . .
C1 W1 W2 137.0(4) . .
C4 W1 W2 158.7(3) . .
C3 W1 W2 133.5(3) . .
C2 W1 W2 124.9(3) . .
B1 W1 W2 46.6(4) . .
W1 W1 W2 62.762(8) 4_755 .
B3 W1 H1 129.5(56) . .
B2 W1 H1 96.3(64) . .
B5 W1 H1 72.8(53) . .
C5 W1 H1 90.8(53) . .
B4 W1 H1 105.0(48) . .
C1 W1 H1 111.6(48) . .
C4 W1 H1 106.5(61) . .
C3 W1 H1 140.5(61) . .
C2 W1 H1 144.8(48) . .
B1 W1 H1 54.3(64) . .
W1 W1 H1 27.6(48) 4_755 .
W2 W1 H1 82.1(56) . .
C2 C1 C5 108.1(12) . .
C2 C1 C6 126.1(14) . .
C5 C1 C6 125.5(13) . .
C2 C1 W1 75.1(6) . .
C5 C1 W1 71.5(6) . .
C6 C1 W1 124.3(9) . .
C1 C2 C3 109.0(11) . .
C1 C2 C7 127.9(12) . .
C3 C2 C7 122.6(12) . .
C1 C2 W1 71.4(6) . .
C3 C2 W1 72.1(6) . .
C7 C2 W1 128.4(8) . .
C4 C3 C2 108.0(11) . .
C4 C3 C8 124.9(12) . .
C2 C3 C8 127.0(12) . .
C4 C3 W1 71.8(7) . .
C2 C3 W1 73.0(6) . .
C8 C3 W1 123.6(9) . .
C3 C4 C5 107.9(11) . .
C3 C4 C9 127.0(14) . .
C5 C4 C9 124.4(14) . .
C3 C4 W1 74.1(7) . .
C5 C4 W1 71.4(6) . .
C9 C4 W1 127.1(9) . .
C4 C5 C1 106.9(11) . .
C4 C5 C10 127.7(14) . .
C1 C5 C10 124.3(15) . .
C4 C5 W1 73.0(6) . .
C1 C5 W1 72.7(6) . .
C10 C5 W1 129.2(9) . .
C1 C6 H6A 109.5(7) . .
C1 C6 H6B 109.5(9) . .
H6A C6 H6B 109.5 . .
C1 C6 H6C 109.5(10) . .
H6A C6 H6C 109.5 . .
H6B C6 H6C 109.5 . .
C2 C7 H7A 109.5(8) . .
C2 C7 H7B 109.5(7) . .
H7A C7 H7B 109.5 . .
C2 C7 H7C 109.5(7) . .
H7A C7 H7C 109.5 . .
H7B C7 H7C 109.5 . .
C3 C8 H8A 109.5(8) . .
C3 C8 H8B 109.5(7) . .
H8A C8 H8B 109.5 . .
C3 C8 H8C 109.5(7) . .
H8A C8 H8C 109.5 . .
H8B C8 H8C 109.5 . .
C4 C9 H9A 109.5(9) . .
C4 C9 H9B 109.5(8) . .
H9A C9 H9B 109.5 . .
C4 C9 H9C 109.5(10) . .
H9A C9 H9C 109.5 . .
H9B C9 H9C 109.5 . .
C5 C10 H10A 109.5(11) . .
C5 C10 H10B 109.5(8) . .
H10A C10 H10B 109.5 . .
C5 C10 H10C 109.5(10) . .
H10A C10 H10C 109.5 . .
H10B C10 H10C 109.5 . .
B2 W2 B2 89.5(8) 4_755 .
B2 W2 B3 127.5(5) 4_755 .
B2 W2 B3 48.3(5) . .
B2 W2 B3 48.3(5) 4_755 4_755
B2 W2 B3 127.5(5) . 4_755
B3 W2 B3 129.6(7) . 4_755
B2 W2 B1 44.9(4) 4_755 .
B2 W2 B1 44.9(4) . .
B3 W2 B1 86.2(4) . .
B3 W2 B1 86.2(4) 4_755 .
B2 W2 B4 117.1(5) 4_755 .
B2 W2 B4 85.3(5) . .
B3 W2 B4 44.7(5) . .
B3 W2 B4 88.9(5) 4_755 .
B1 W2 B4 101.8(6) . .
B2 W2 B4 85.3(5) 4_755 4_755
B2 W2 B4 117.1(5) . 4_755
B3 W2 B4 88.9(5) . 4_755
B3 W2 B4 44.7(5) 4_755 4_755
B1 W2 B4 101.8(6) . 4_755
B4 W2 B4 44.9(6) . 4_755
B2 W2 C13 145.2(5) 4_755 .
B2 W2 C13 112.9(5) . .
B3 W2 C13 86.3(4) . .
B3 W2 C13 119.4(4) 4_755 .
B1 W2 C13 151.3(5) . .
B4 W2 C13 92.0(4) . .
B4 W2 C13 105.7(4) 4_755 .
B2 W2 C13 112.9(5) 4_755 4_755
B2 W2 C13 145.2(5) . 4_755
B3 W2 C13 119.4(4) . 4_755
B3 W2 C13 86.3(4) 4_755 4_755
B1 W2 C13 151.3(5) . 4_755
B4 W2 C13 105.7(4) . 4_755
B4 W2 C13 92.0(4) 4_755 4_755
C13 W2 C13 35.7(5) . 4_755
B2 W2 C11 94.2(6) 4_755 .
B2 W2 C11 94.2(6) . .
B3 W2 C11 115.2(3) . .
B3 W2 C11 115.2(3) 4_755 .
B1 W2 C11 99.6(8) . .
B4 W2 C11 148.7(5) . .
B4 W2 C11 148.7(5) 4_755 .
C13 W2 C11 59.4(6) . .
C13 W2 C11 59.4(6) 4_755 .
B2 W2 C12 86.6(5) 4_755 4_755
B2 W2 C12 128.8(5) . 4_755
B3 W2 C12 141.8(5) . 4_755
B3 W2 C12 84.5(5) 4_755 4_755
B1 W2 C12 116.7(6) . 4_755
B4 W2 C12 140.3(5) . 4_755
B4 W2 C12 113.4(5) 4_755 4_755
C13 W2 C12 58.6(4) . 4_755
C13 W2 C12 35.0(5) 4_755 4_755
C11 W2 C12 35.6(4) . 4_755
B2 W2 C12 128.8(5) 4_755 .
B2 W2 C12 86.6(5) . .
B3 W2 C12 84.5(5) . .
B3 W2 C12 141.8(5) 4_755 .
B1 W2 C12 116.7(6) . .
B4 W2 C12 113.4(5) . .
B4 W2 C12 140.3(5) 4_755 .
C13 W2 C12 35.0(5) . .
C13 W2 C12 58.6(4) 4_755 .
C11 W2 C12 35.6(5) . .
C12 W2 C12 58.3(6) 4_755 .
C12 C11 C12 106.7(17) . 4_755
C12 C11 C14 126.4(8) . .
C12 C11 C14 126.4(8) 4_755 .
C12 C11 W2 73.3(8) . .
C12 C11 W2 73.3(8) 4_755 .
C14 C11 W2 125.3(16) . .
C13 C12 C11 108.5(12) . .
C13 C12 C15 124.4(13) . .
C11 C12 C15 126.6(14) . .
C13 C12 W2 71.1(7) . .
C11 C12 W2 71.1(8) . .
C15 C12 W2 130.0(10) . .
C12 C13 C13 108.1(7) . 4_755
C12 C13 C16 128.2(12) . .
C13 C13 C16 123.2(8) 4_755 .
C12 C13 W2 73.9(7) . .
C13 C13 W2 72.1(3) 4_755 .
C16 C13 W2 126.5(9) . .
C11 C14 H14A 83.7(100) . .
C11 C14 H14B 112.3(100) . .
H14A C14 H14B 108.2(46) . .
C12 C15 H15A 109.5(9) . .
C12 C15 H15B 109.5(8) . .
H15A C15 H15B 109.5 . .
C12 C15 H15C 109.5(10) . .
H15A C15 H15C 109.5 . .
H15B C15 H15C 109.5 . .
C13 C16 H16A 109.5(7) . .
C13 C16 H16B 109.5(9) . .
H16A C16 H16B 109.5 . .
C13 C16 H16C 109.5(8) . .
H16A C16 H16C 109.5 . .
H16B C16 H16C 109.5 . .
B2 B1 B2 132.6(13) . 4_755
B2 B1 W2 66.6(6) . .
B2 B1 W2 66.6(6) 4_755 .
B2 B1 W1 57.7(7) . .
B2 B1 W1 118.9(11) 4_755 .
W2 B1 W1 79.3(5) . .
B2 B1 W1 118.9(11) . 4_755
B2 B1 W1 57.7(7) 4_755 4_755
W2 B1 W1 79.3(5) . 4_755
W1 B1 W1 67.5(5) . 4_755
B2 B1 H11 101.7(26) . .
B2 B1 H11 101.7(26) 4_755 .
W2 B1 H11 128.9(71) . .
W1 B1 H11 138.3(39) . .
W1 B1 H11 138.3(39) 4_755 .
B1 B2 B3 120.6(10) . .
B1 B2 W1 80.2(9) . .
B3 B2 W1 62.0(6) . .
B1 B2 W2 68.5(6) . .
B3 B2 W2 66.5(5) . .
W1 B2 W2 88.2(5) . .
B1 B2 H21 132.9(100) . .
B3 B2 H21 106.4(100) . .
W1 B2 H21 125.3(100) . .
W2 B2 H21 139.3(100) . .
B4 B3 B2 119.5(8) . .
B4 B3 W1 74.5(6) . .
B2 B3 W1 66.8(6) . .
B4 B3 W2 70.2(6) . .
B2 B3 W2 65.2(5) . .
W1 B3 W2 89.8(4) . .
B4 B3 H31 105.1(72) . .
B2 B3 H31 131.6(71) . .
W1 B3 H31 149.2(71) . .
W2 B3 H31 119.6(72) . .
B3 B4 B5 123.1(9) . .
B3 B4 B4 130.9(5) . 4_755
B5 B4 B4 59.8(5) . 4_755
B3 B4 W1 59.2(5) . .
B5 B4 W1 64.0(6) . .
B4 B4 W1 102.5(3) 4_755 .
B3 B4 W2 65.1(6) . .
B5 B4 W2 105.5(7) . .
B4 B4 W2 67.5(3) 4_755 .
W1 B4 W2 81.9(4) . .
B3 B4 H41 106.4(51) . .
B5 B4 H41 115.4(56) . .
B4 B4 H41 114.9(49) 4_755 .
W1 B4 H41 135.6(52) . .
W2 B4 H41 133.3(57) . .
B4 B5 B4 60.4(10) . 4_755
B4 B5 W1 107.1(9) . 4_755
B4 B5 W1 70.2(6) 4_755 4_755
B4 B5 W1 70.2(6) . .
B4 B5 W1 107.1(9) 4_755 .
W1 B5 W1 78.0(6) 4_755 .
B4 B5 H51 104.6(77) . .
B4 B5 H51 104.6(76) 4_755 .
W1 B5 H51 138.7(29) 4_755 .
W1 B5 H51 138.7(28) . .

loop_
_geom_bond_atom_site_label_1
_geom_bond_atom_site_label_2
_geom_bond_distance
_geom_bond_site_symmetry_2
W1 B3 2.077(13) .
W1 B2 2.164(15) .
W1 B5 2.226(13) .
W1 C5 2.329(10) .
W1 B4 2.331(12) .
W1 C1 2.345(10) .
W1 C4 2.349(12) .
W1 C3 2.378(11) .
W1 C2 2.390(10) .
W1 B1 2.52(2) .
W1 W1 2.8008(7) 4_755
W1 W2 3.0597(6) .
W1 H1 1.58(7) .
C1 C2 1.36(2) .
C1 C5 1.44(2) .
C1 C6 1.52(2) .
C2 C3 1.43(2) .
C2 C7 1.52(2) .
C3 C4 1.38(2) .
C3 C8 1.51(2) .
C4 C5 1.43(2) .
C4 C9 1.52(2) .
C5 C10 1.52(2) .
C6 H6A 0.96 .
C6 H6B 0.96 .
C6 H6C 0.96 .
C7 H7A 0.96 .
C7 H7B 0.96 .
C7 H7C 0.96 .
C8 H8A 0.96 .
C8 H8B 0.96 .
C8 H8C 0.96 .
C9 H9A 0.96 .
C9 H9B 0.96 .
C9 H9C 0.96 .
C10 H10A 0.96 .
C10 H10B 0.96 .
C10 H10C 0.96 .
W2 B2 2.231(10) 4_755
W2 B2 2.231(10) .
W2 B3 2.254(12) .
W2 B3 2.254(12) 4_755
W2 B1 2.26(2) .
W2 B4 2.339(13) .
W2 B4 2.339(13) 4_755
W2 C13 2.343(11) .
W2 C13 2.343(11) 4_755
W2 C11 2.35(2) .
W2 C12 2.379(12) 4_755
W2 C12 2.379(12) .
C11 C12 1.44(2) .
C11 C12 1.44(2) 4_755
C11 C14 1.51(3) .
C12 C13 1.42(2) .
C12 C15 1.48(2) .
C13 C13 1.44(2) 4_755
C13 C16 1.52(2) .
C14 H14A 0.97(3) .
C14 H14B 0.96(3) .
C15 H15A 0.96 .
C15 H15B 0.96 .
C15 H15C 0.96 .
C16 H16A 0.96 .
C16 H16B 0.96 .
C16 H16C 0.96 .
B1 B2 1.71(2) .
B1 B2 1.71(2) 4_755
B1 W1 2.52(2) 4_755
B1 H11 1.12(7) .
B2 B3 1.83(2) .
B2 H21 1.10(8) .
B3 B4 1.75(2) .
B3 H31 1.10(7) .
B4 B5 1.78(2) .
B4 B4 1.79(2) 4_755
B4 H41 1.10(7) .
B5 B4 1.78(2) 4_755
B5 W1 2.226(13) 4_755
B5 H51 1.11(8) .
